data_7025957
loop_
_publ_author_name
'Sun, Ya-Qiu'
'Fan, Lan-Lan'
'Gao, Dong-Zhao'
'Wang, Qing-Lun'
'Du, Miao'
'Liao, Dai-Zheng'
'Zhang, Chen-Xi'

_publ_section_title
;
 Polynuclear complexes of macrocyclic oxamide with 5-sulfosalicylate:
 syntheses, crystal structures and magnetic properties.
;
_journal_issue 40
_journal_name_full 'Dalton transactions (Cambridge, England : 2003)'
_journal_page_first 9654
_journal_page_last 9661
_journal_paper_doi 10.1039/c0dt00082e
_journal_volume 39
_journal_year 2010
_chemical_formula_sum 'C52 H43 Cu2 Mn3 N8 O19 S2'
_chemical_formula_weight 1439.96
_chemical_name_systematic
;
?
;
_space_group_IT_number 2
_symmetry_cell_setting triclinic
_symmetry_space_group_name_Hall '-P 1'
_symmetry_space_group_name_H-M 'P -1'
_atom_sites_solution_hydrogens geom
_atom_sites_solution_primary direct
_atom_sites_solution_secondary difmap
_audit_creation_method SHELXL-97
_cell_angle_alpha 72.454(3)
_cell_angle_beta 77.357(3)
_cell_angle_gamma 68.565(2)
_cell_formula_units_Z 1
_cell_length_a 9.6676(17)
_cell_length_b 12.039(2)
_cell_length_c 12.914(2)
_cell_measurement_reflns_used 3789
_cell_measurement_temperature 296(2)
_cell_measurement_theta_max 27.76
_cell_measurement_theta_min 2.18
_cell_volume 1323.9(4)
_computing_cell_refinement 'Bruker SMART'
_computing_data_collection 'Bruker SMART'
_computing_data_reduction 'Bruker SAINT'
_computing_molecular_graphics 'Bruker SHELXTL'
_computing_publication_material 'Bruker SHELXTL'
_computing_structure_refinement 'SHELXL-97 (Sheldrick, 1997)'
_computing_structure_solution 'SHELXS-97 (Sheldrick, 1990)'
_diffrn_ambient_temperature 296(2)
_diffrn_measured_fraction_theta_full 0.991
_diffrn_measured_fraction_theta_max 0.991
_diffrn_measurement_device_type 'CCD area detector'
_diffrn_measurement_method 'phi and omega scans'
_diffrn_radiation_monochromator graphite
_diffrn_radiation_source 'fine-focus sealed tube'
_diffrn_radiation_type MoK\a
_diffrn_radiation_wavelength 0.71073
_diffrn_reflns_av_R_equivalents 0.0104
_diffrn_reflns_av_sigmaI/netI 0.0222
_diffrn_reflns_limit_h_max 11
_diffrn_reflns_limit_h_min -11
_diffrn_reflns_limit_k_max 14
_diffrn_reflns_limit_k_min -14
_diffrn_reflns_limit_l_max 15
_diffrn_reflns_limit_l_min -6
_diffrn_reflns_number 6690
_diffrn_reflns_theta_full 25.02
_diffrn_reflns_theta_max 25.02
_diffrn_reflns_theta_min 1.87
_exptl_absorpt_coefficient_mu 1.653
_exptl_absorpt_correction_T_max 1.000000
_exptl_absorpt_correction_T_min 0.704114
_exptl_absorpt_correction_type multi-scan
_exptl_absorpt_process_details SADABS
_exptl_crystal_colour GREEN
_exptl_crystal_density_diffrn 1.807
_exptl_crystal_density_meas ?
_exptl_crystal_density_method 'not measured'
_exptl_crystal_description BLOCK
_exptl_crystal_F_000 729
_exptl_crystal_size_max 0.28
_exptl_crystal_size_mid 0.26
_exptl_crystal_size_min 0.22
_refine_diff_density_max 1.853
_refine_diff_density_min -0.791
_refine_diff_density_rms 0.101
_refine_ls_extinction_method none
_refine_ls_goodness_of_fit_ref 1.048
_refine_ls_hydrogen_treatment constr
_refine_ls_matrix_type full
_refine_ls_number_parameters 394
_refine_ls_number_reflns 4643
_refine_ls_number_restraints 1
_refine_ls_restrained_S_all 1.048
_refine_ls_R_factor_all 0.0523
_refine_ls_R_factor_gt 0.0426
_refine_ls_shift/su_max 0.000
_refine_ls_shift/su_mean 0.000
_refine_ls_structure_factor_coef Fsqd
_refine_ls_weighting_details 'calc w=1/[\s^2^(Fo^2^)+(0.0577P)^2^+3.8893P] where P=(Fo^2^+2Fc^2^)/3'
_refine_ls_weighting_scheme calc
_refine_ls_wR_factor_gt 0.1132
_refine_ls_wR_factor_ref 0.1229
_reflns_number_gt 3904
_reflns_number_total 4643
_reflns_threshold_expression >2sigma(I)
_cod_data_source_file c0dt00082e.txt
_cod_data_source_block 080925a
_cod_depositor_comments
;
The following automatic conversions were performed:

'_symmetry_cell_setting' value 'Triclinic' changed to 'triclinic'
according to /home/saulius/struct/CIF-dictionaries/cif_core.dic
dictionary named 'cif_core.dic' version 2.4.2 from
2011-04-26.

'_exptl_absorpt_correction_type' value 'MULTI-SCAN'
changed to 'multi-scan' according to
/home/saulius/struct/CIF-dictionaries/cif_core.dic dictionary named
'cif_core.dic' version 2.4.2 from 2011-04-26.

Automatic conversion script
Id: cif_fix_values 1891 2012-01-12 08:04:46Z andrius 

The following automatic conversions were performed:

'_exptl_crystal_density_meas' value 'NONE' was changed to '?' - the
value is perceived as not measured.

Automatic conversion script
Id: cif_fix_values 3008 2015-01-20 13:52:24Z robertas 
;
_cod_original_cell_volume 1324.0(4)
_cod_original_sg_symbol_H-M P-1
_cod_database_code 7025957

loop_
_symmetry_equiv_pos_as_xyz
'x, y, z'
'-x, -y, -z'

loop_
_atom_site_label
_atom_site_type_symbol
_atom_site_fract_x
_atom_site_fract_y
_atom_site_fract_z
_atom_site_U_iso_or_equiv
_atom_site_adp_type
_atom_site_occupancy
_atom_site_symmetry_multiplicity
_atom_site_calc_flag
_atom_site_refinement_flags
Mn1 Mn 0.22499(7) 0.75456(6) 0.13569(5) 0.02793(17) Uani 1 1 d .
Mn2 Mn 1.0000 1.0000 0.0000 0.01837(18) Uani 1 2 d S
Cu1 Cu 0.21173(6) 0.70272(5) 0.57415(4) 0.03247(16) Uani 1 1 d .
S1 S 0.48940(13) 0.73189(11) -0.08581(9) 0.0361(3) Uani 1 1 d .
O1 O 0.3728(3) 0.6967(3) 0.2647(2) 0.0350(7) Uani 1 1 d .
O2 O 0.0776(3) 0.7987(3) 0.2839(2) 0.0407(8) Uani 1 1 d .
O3 O 0.4106(5) 0.7041(4) 0.0212(3) 0.0660(11) Uani 1 1 d .
O4 O 0.3900(7) 0.8002(5) -0.1661(4) 0.109(2) Uani 1 1 d .
O5 O 0.5989(5) 0.6236(5) -0.1092(6) 0.103(2) Uani 1 1 d .
O6 O 0.9502(4) 0.6648(3) 0.0873(3) 0.0469(8) Uani 1 1 d .
O7 O 1.0247(4) 0.8273(3) 0.0430(3) 0.0401(7) Uani 1 1 d .
O8 O 0.8274(4) 1.0456(3) -0.0707(3) 0.0397(7) Uani 1 1 d .
O9 O 0.2024(4) 0.5732(3) 0.1745(3) 0.0424(8) Uani 1 1 d .
H9A H 0.2759 0.5265 0.1415 0.064 Uiso 1 1 d R
H9B H 0.1192 0.6006 0.1489 0.064 Uiso 1 1 d R
O10 O 0.8312(9) 0.9871(10) 0.1638(6) 0.079(3) Uani 0.50 1 d PD
H10' H 0.7898 1.0553 0.1818 0.118 Uiso 0.50 1 d PRD
N1 N 0.3695(4) 0.6915(3) 0.4468(3) 0.0313(8) Uani 1 1 d .
N2 N 0.0817(4) 0.8051(3) 0.4603(3) 0.0342(8) Uani 1 1 d .
N3 N 0.0292(4) 0.7003(4) 0.6832(3) 0.0421(9) Uani 1 1 d .
N4 N 0.3598(4) 0.6035(3) 0.6790(3) 0.0355(8) Uani 1 1 d .
C1 C 0.3099(5) 0.7136(4) 0.3566(3) 0.0297(9) Uani 1 1 d .
C2 C 0.1402(5) 0.7767(4) 0.3659(3) 0.0315(9) Uani 1 1 d .
C3 C -0.0655(5) 0.8865(4) 0.4734(4) 0.0375(10) Uani 1 1 d .
C4 C -0.1240(6) 0.9873(5) 0.3894(5) 0.0536(13) Uani 1 1 d .
H4 H -0.0649 1.0021 0.3228 0.064 Uiso 1 1 calc R
C5 C -0.2674(6) 1.0647(5) 0.4037(5) 0.0564(14) Uani 1 1 d .
H5 H -0.3046 1.1308 0.3461 0.068 Uiso 1 1 calc R
C6 C -0.3576(6) 1.0470(5) 0.5013(5) 0.0568(14) Uani 1 1 d .
H6 H -0.4559 1.0986 0.5096 0.068 Uiso 1 1 calc R
C7 C -0.2995(6) 0.9516(6) 0.5857(5) 0.0561(14) Uani 1 1 d .
H7 H -0.3585 0.9405 0.6529 0.067 Uiso 1 1 calc R
C8 C -0.1529(5) 0.8699(5) 0.5740(4) 0.0425(11) Uani 1 1 d .
C9 C -0.1033(6) 0.7733(5) 0.6689(4) 0.0494(12) Uani 1 1 d .
H9 H -0.1771 0.7628 0.7272 0.059 Uiso 1 1 calc R
C10 C 0.0452(6) 0.6099(5) 0.7896(4) 0.0551(14) Uani 1 1 d .
H10A H 0.0683 0.5283 0.7790 0.066 Uiso 1 1 calc R
H10B H -0.0489 0.6281 0.8369 0.066 Uiso 1 1 calc R
C11 C 0.1673(6) 0.6117(5) 0.8438(4) 0.0511(13) Uani 1 1 d .
H11A H 0.1593 0.6965 0.8362 0.061 Uiso 1 1 calc R
H11B H 0.1533 0.5734 0.9213 0.061 Uiso 1 1 calc R
C12 C 0.3202(6) 0.5460(5) 0.7959(4) 0.0458(12) Uani 1 1 d .
H12A H 0.3932 0.5433 0.8384 0.055 Uiso 1 1 calc R
H12B H 0.3268 0.4619 0.8024 0.055 Uiso 1 1 calc R
C13 C 0.5007(5) 0.5863(4) 0.6523(4) 0.0375(10) Uani 1 1 d .
H13 H 0.5584 0.5467 0.7099 0.045 Uiso 1 1 calc R
C14 C 0.5834(5) 0.6189(4) 0.5465(4) 0.0365(10) Uani 1 1 d .
C15 C 0.7349(5) 0.5991(5) 0.5481(4) 0.0492(12) Uani 1 1 d .
H15 H 0.7748 0.5642 0.6143 0.059 Uiso 1 1 calc R
C16 C 0.8261(6) 0.6301(5) 0.4540(5) 0.0554(14) Uani 1 1 d .
H16 H 0.9261 0.6183 0.4565 0.066 Uiso 1 1 calc R
C17 C 0.7668(6) 0.6791(5) 0.3560(4) 0.0525(13) Uani 1 1 d .
H17 H 0.8272 0.7012 0.2920 0.063 Uiso 1 1 calc R
C18 C 0.6189(5) 0.6959(5) 0.3515(4) 0.0429(11) Uani 1 1 d .
H18 H 0.5821 0.7274 0.2841 0.052 Uiso 1 1 calc R
C19 C 0.5237(5) 0.6665(4) 0.4458(3) 0.0316(9) Uani 1 1 d .
C20 C 0.5881(5) 0.8268(4) -0.0803(3) 0.0321(9) Uani 1 1 d .
C21 C 0.7128(5) 0.7748(4) -0.0257(3) 0.0323(9) Uani 1 1 d .
H21 H 0.7408 0.6913 0.0085 0.039 Uiso 1 1 calc R
C22 C 0.7986(5) 0.8443(4) -0.0201(3) 0.0294(9) Uani 1 1 d .
C23 C 0.7553(5) 0.9707(4) -0.0713(3) 0.0309(9) Uani 1 1 d .
C24 C 0.6258(5) 1.0221(4) -0.1249(4) 0.0364(10) Uani 1 1 d .
H24 H 0.5951 1.1058 -0.1582 0.044 Uiso 1 1 calc R
C25 C 0.5432(5) 0.9520(4) -0.1295(4) 0.0361(10) Uani 1 1 d .
H25 H 0.4579 0.9882 -0.1652 0.043 Uiso 1 1 calc R
C26 C 0.9312(5) 0.7738(4) 0.0412(3) 0.0319(9) Uani 1 1 d .

loop_
_atom_site_aniso_label
_atom_site_aniso_U_11
_atom_site_aniso_U_22
_atom_site_aniso_U_33
_atom_site_aniso_U_23
_atom_site_aniso_U_13
_atom_site_aniso_U_12
Mn1 0.0306(3) 0.0280(3) 0.0258(3) -0.0049(2) -0.0073(2) -0.0093(3)
Mn2 0.0222(4) 0.0148(4) 0.0209(4) 0.0007(3) -0.0125(3) -0.0076(3)
Cu1 0.0315(3) 0.0370(3) 0.0261(3) -0.0064(2) -0.0043(2) -0.0084(2)
S1 0.0389(6) 0.0411(6) 0.0361(6) -0.0133(5) -0.0039(5) -0.0189(5)
O1 0.0311(15) 0.0424(17) 0.0293(16) -0.0113(13) -0.0046(12) -0.0068(13)
O2 0.0319(16) 0.055(2) 0.0311(16) -0.0103(14) -0.0080(13) -0.0071(14)
O3 0.067(3) 0.082(3) 0.065(3) -0.033(2) 0.026(2) -0.049(2)
O4 0.166(5) 0.093(4) 0.104(4) 0.033(3) -0.100(4) -0.084(4)
O5 0.057(3) 0.090(3) 0.196(6) -0.105(4) 0.021(3) -0.028(2)
O6 0.0461(19) 0.0300(17) 0.062(2) 0.0097(15) -0.0221(16) -0.0169(15)
O7 0.0435(18) 0.0325(16) 0.0494(19) -0.0001(14) -0.0223(15) -0.0165(14)
O8 0.0463(18) 0.0297(16) 0.0478(18) 0.0005(14) -0.0219(15) -0.0166(14)
O9 0.0395(17) 0.0355(17) 0.0495(19) -0.0054(15) -0.0131(15) -0.0084(14)
O10 0.056(5) 0.114(8) 0.045(4) -0.030(5) -0.011(4) 0.008(5)
N1 0.0292(18) 0.037(2) 0.0263(17) -0.0081(15) -0.0049(14) -0.0079(15)
N2 0.0285(18) 0.039(2) 0.0293(18) -0.0065(15) -0.0041(14) -0.0059(16)
N3 0.040(2) 0.048(2) 0.033(2) -0.0070(17) 0.0006(17) -0.0130(19)
N4 0.044(2) 0.035(2) 0.0275(18) -0.0057(15) -0.0099(16) -0.0111(17)
C1 0.031(2) 0.028(2) 0.029(2) -0.0060(17) -0.0060(17) -0.0073(17)
C2 0.031(2) 0.034(2) 0.027(2) -0.0024(17) -0.0076(17) -0.0094(18)
C3 0.033(2) 0.037(2) 0.043(3) -0.015(2) -0.0045(19) -0.0072(19)
C4 0.044(3) 0.049(3) 0.052(3) -0.006(2) -0.009(2) 0.000(2)
C5 0.052(3) 0.040(3) 0.070(4) -0.012(3) -0.021(3) 0.001(2)
C6 0.038(3) 0.054(3) 0.080(4) -0.034(3) -0.012(3) 0.000(2)
C7 0.036(3) 0.073(4) 0.055(3) -0.032(3) -0.001(2) -0.002(3)
C8 0.035(2) 0.049(3) 0.041(3) -0.019(2) -0.003(2) -0.006(2)
C9 0.039(3) 0.065(3) 0.038(3) -0.015(2) 0.005(2) -0.013(2)
C10 0.055(3) 0.056(3) 0.040(3) 0.003(2) 0.006(2) -0.021(3)
C11 0.066(3) 0.054(3) 0.028(2) -0.005(2) -0.004(2) -0.018(3)
C12 0.055(3) 0.048(3) 0.028(2) -0.001(2) -0.008(2) -0.015(2)
C13 0.042(3) 0.034(2) 0.033(2) -0.0039(19) -0.0150(19) -0.007(2)
C14 0.036(2) 0.035(2) 0.038(2) -0.0060(19) -0.0130(19) -0.0068(19)
C15 0.037(3) 0.055(3) 0.054(3) -0.005(2) -0.021(2) -0.010(2)
C16 0.032(3) 0.070(4) 0.064(3) -0.011(3) -0.012(2) -0.017(2)
C17 0.035(3) 0.069(4) 0.052(3) -0.013(3) 0.002(2) -0.019(2)
C18 0.037(2) 0.056(3) 0.035(2) -0.012(2) -0.007(2) -0.012(2)
C19 0.028(2) 0.031(2) 0.035(2) -0.0098(18) -0.0059(17) -0.0073(17)
C20 0.034(2) 0.039(2) 0.028(2) -0.0114(18) -0.0011(17) -0.0153(19)
C21 0.035(2) 0.031(2) 0.030(2) -0.0059(17) -0.0038(17) -0.0119(18)
C22 0.032(2) 0.030(2) 0.027(2) -0.0060(17) -0.0046(17) -0.0118(17)
C23 0.034(2) 0.030(2) 0.030(2) -0.0052(17) -0.0041(17) -0.0140(18)
C24 0.039(2) 0.031(2) 0.039(2) -0.0024(19) -0.0152(19) -0.0109(19)
C25 0.035(2) 0.039(2) 0.036(2) -0.0079(19) -0.0085(18) -0.0115(19)
C26 0.030(2) 0.034(2) 0.033(2) -0.0073(18) -0.0046(17) -0.0133(18)

loop_
_atom_type_symbol
_atom_type_description
_atom_type_scat_dispersion_real
_atom_type_scat_dispersion_imag
_atom_type_scat_source
C C 0.0033 0.0016 'International Tables Vol C Tables 4.2.6.8 and 6.1.1.4'
H H 0.0000 0.0000 'International Tables Vol C Tables 4.2.6.8 and 6.1.1.4'
N N 0.0061 0.0033 'International Tables Vol C Tables 4.2.6.8 and 6.1.1.4'
O O 0.0106 0.0060 'International Tables Vol C Tables 4.2.6.8 and 6.1.1.4'
S S 0.1246 0.1234 'International Tables Vol C Tables 4.2.6.8 and 6.1.1.4'
Cu Cu 0.3201 1.2651 'International Tables Vol C Tables 4.2.6.8 and 6.1.1.4'
Mn Mn 0.3368 0.7283 'International Tables Vol C Tables 4.2.6.8 and 6.1.1.4'

loop_
_geom_angle_atom_site_label_1
_geom_angle_atom_site_label_2
_geom_angle_atom_site_label_3
_geom_angle
_geom_angle_site_symmetry_1
_geom_angle_site_symmetry_3
O3 Mn1 O9 90.51(14) . .
O3 Mn1 O8 96.56(15) . 2_675
O9 Mn1 O8 159.02(12) . 2_675
O3 Mn1 O2 164.15(15) . .
O9 Mn1 O2 92.65(13) . .
O8 Mn1 O2 85.92(13) 2_675 .
O3 Mn1 O1 90.63(15) . .
O9 Mn1 O1 91.95(12) . .
O8 Mn1 O1 107.64(11) 2_675 .
O2 Mn1 O1 73.74(11) . .
O3 Mn1 O7 105.37(16) . 1_455
O9 Mn1 O7 88.26(11) . 1_455
O8 Mn1 O7 70.82(11) 2_675 1_455
O2 Mn1 O7 90.26(12) . 1_455
O1 Mn1 O7 163.99(12) . 1_455
O3 Mn1 Mn2 104.37(13) . 1_455
O9 Mn1 Mn2 124.03(9) . 1_455
O8 Mn1 Mn2 35.01(8) 2_675 1_455
O2 Mn1 Mn2 86.65(8) . 1_455
O1 Mn1 Mn2 140.06(8) . 1_455
O7 Mn1 Mn2 35.84(8) 1_455 1_455
O8 Mn2 O8 179.999(1) 2_775 .
O8 Mn2 O7 95.03(12) 2_775 2_775
O8 Mn2 O7 84.97(12) . 2_775
O8 Mn2 O7 84.97(12) 2_775 .
O8 Mn2 O7 95.03(12) . .
O7 Mn2 O7 179.999(1) 2_775 .
O8 Mn2 O10 84.6(2) 2_775 2_775
O8 Mn2 O10 95.4(2) . 2_775
O7 Mn2 O10 78.7(3) 2_775 2_775
O7 Mn2 O10 101.3(3) . 2_775
O8 Mn2 O10 95.4(2) 2_775 .
O8 Mn2 O10 84.6(2) . .
O7 Mn2 O10 101.3(3) 2_775 .
O7 Mn2 O10 78.7(3) . .
O10 Mn2 O10 179.999(1) 2_775 .
O8 Mn2 Mn1 138.47(9) 2_775 2_675
O8 Mn2 Mn1 41.53(9) . 2_675
O7 Mn2 Mn1 43.47(9) 2_775 2_675
O7 Mn2 Mn1 136.53(9) . 2_675
O10 Mn2 Mn1 85.0(2) 2_775 2_675
O10 Mn2 Mn1 95.0(2) . 2_675
O8 Mn2 Mn1 41.53(9) 2_775 1_655
O8 Mn2 Mn1 138.47(9) . 1_655
O7 Mn2 Mn1 136.53(9) 2_775 1_655
O7 Mn2 Mn1 43.47(9) . 1_655
O10 Mn2 Mn1 95.0(2) 2_775 1_655
O10 Mn2 Mn1 85.0(2) . 1_655
Mn1 Mn2 Mn1 179.998(1) 2_675 1_655
N2 Cu1 N4 174.29(15) . .
N2 Cu1 N1 82.70(14) . .
N4 Cu1 N1 92.11(15) . .
N2 Cu1 N3 89.32(15) . .
N4 Cu1 N3 96.23(16) . .
N1 Cu1 N3 166.58(16) . .
O5 S1 O4 114.8(4) . .
O5 S1 O3 110.1(3) . .
O4 S1 O3 111.9(3) . .
O5 S1 C20 106.2(2) . .
O4 S1 C20 107.1(2) . .
O3 S1 C20 106.1(2) . .
C1 O1 Mn1 116.4(3) . .
C2 O2 Mn1 116.4(3) . .
S1 O3 Mn1 149.4(3) . .
C26 O7 Mn2 128.2(3) . .
C26 O7 Mn1 129.4(3) . 1_655
Mn2 O7 Mn1 100.69(12) . 1_655
C23 O8 Mn2 125.7(3) . .
C23 O8 Mn1 130.7(3) . 2_675
Mn2 O8 Mn1 103.46(13) . 2_675
Mn1 O9 H9A 110.0 . .
Mn1 O9 H9B 93.2 . .
H9A O9 H9B 116.9 . .
Mn2 O10 H10' 113.2 . .
C1 N1 C19 122.1(4) . .
C1 N1 Cu1 110.3(3) . .
C19 N1 Cu1 127.6(3) . .
C2 N2 C3 120.5(4) . .
C2 N2 Cu1 111.0(3) . .
C3 N2 Cu1 127.9(3) . .
C9 N3 C10 115.7(4) . .
C9 N3 Cu1 125.1(3) . .
C10 N3 Cu1 119.1(3) . .
C13 N4 C12 113.4(4) . .
C13 N4 Cu1 122.4(3) . .
C12 N4 Cu1 124.2(3) . .
O1 C1 N1 129.5(4) . .
O1 C1 C2 116.1(3) . .
N1 C1 C2 114.3(4) . .
O2 C2 N2 129.0(4) . .
O2 C2 C1 117.2(4) . .
N2 C2 C1 113.7(3) . .
C8 C3 C4 118.6(4) . .
C8 C3 N2 119.6(4) . .
C4 C3 N2 121.8(4) . .
C5 C4 C3 120.8(5) . .
C5 C4 H4 119.6 . .
C3 C4 H4 119.6 . .
C4 C5 C6 121.3(5) . .
C4 C5 H5 119.3 . .
C6 C5 H5 119.3 . .
C7 C6 C5 118.4(5) . .
C7 C6 H6 120.8 . .
C5 C6 H6 120.8 . .
C6 C7 C8 121.8(5) . .
C6 C7 H7 119.1 . .
C8 C7 H7 119.1 . .
C3 C8 C7 118.9(5) . .
C3 C8 C9 124.2(4) . .
C7 C8 C9 116.9(5) . .
N3 C9 C8 128.2(5) . .
N3 C9 H9 115.9 . .
C8 C9 H9 115.9 . .
N3 C10 C11 111.4(4) . .
N3 C10 H10A 109.3 . .
C11 C10 H10A 109.3 . .
N3 C10 H10B 109.3 . .
C11 C10 H10B 109.3 . .
H10A C10 H10B 108.0 . .
C12 C11 C10 112.4(4) . .
C12 C11 H11A 109.1 . .
C10 C11 H11A 109.1 . .
C12 C11 H11B 109.1 . .
C10 C11 H11B 109.1 . .
H11A C11 H11B 107.8 . .
N4 C12 C11 114.1(4) . .
N4 C12 H12A 108.7 . .
C11 C12 H12A 108.7 . .
N4 C12 H12B 108.7 . .
C11 C12 H12B 108.7 . .
H12A C12 H12B 107.6 . .
N4 C13 C14 129.9(4) . .
N4 C13 H13 115.0 . .
C14 C13 H13 115.0 . .
C15 C14 C19 119.6(4) . .
C15 C14 C13 115.1(4) . .
C19 C14 C13 125.4(4) . .
C16 C15 C14 121.5(5) . .
C16 C15 H15 119.3 . .
C14 C15 H15 119.3 . .
C15 C16 C17 118.8(5) . .
C15 C16 H16 120.6 . .
C17 C16 H16 120.6 . .
C16 C17 C18 121.0(5) . .
C16 C17 H17 119.5 . .
C18 C17 H17 119.5 . .
C17 C18 C19 121.3(4) . .
C17 C18 H18 119.3 . .
C19 C18 H18 119.3 . .
C18 C19 N1 123.5(4) . .
C18 C19 C14 117.8(4) . .
N1 C19 C14 118.5(4) . .
C21 C20 C25 119.6(4) . .
C21 C20 S1 118.7(3) . .
C25 C20 S1 121.6(3) . .
C20 C21 C22 121.8(4) . .
C20 C21 H21 119.1 . .
C22 C21 H21 119.1 . .
C21 C22 C23 118.9(4) . .
C21 C22 C26 115.2(4) . .
C23 C22 C26 126.0(4) . .
O8 C23 C22 124.1(4) . .
O8 C23 C24 117.7(4) . .
C22 C23 C24 118.2(4) . .
C25 C24 C23 122.0(4) . .
C25 C24 H24 119.0 . .
C23 C24 H24 119.0 . .
C24 C25 C20 119.5(4) . .
C24 C25 H25 120.2 . .
C20 C25 H25 120.2 . .
O6 C26 O7 121.5(4) . .
O6 C26 C22 118.7(4) . .
O7 C26 C22 119.8(4) . .

loop_
_geom_bond_atom_site_label_1
_geom_bond_atom_site_label_2
_geom_bond_distance
_geom_bond_site_symmetry_2
Mn1 O3 2.087(4) .
Mn1 O9 2.169(3) .
Mn1 O8 2.197(3) 2_675
Mn1 O2 2.201(3) .
Mn1 O1 2.217(3) .
Mn1 O7 2.256(3) 1_455
Mn1 Mn2 3.2221(7) 1_455
Mn2 O8 1.901(3) 2_775
Mn2 O8 1.901(3) .
Mn2 O7 1.920(3) 2_775
Mn2 O7 1.920(3) .
Mn2 O10 2.374(8) 2_775
Mn2 O10 2.374(8) .
Mn2 Mn1 3.2222(7) 2_675
Mn2 Mn1 3.2222(7) 1_655
Cu1 N2 1.961(3) .
Cu1 N4 1.983(4) .
Cu1 N1 1.984(3) .
Cu1 N3 2.006(4) .
S1 O5 1.414(4) .
S1 O4 1.421(4) .
S1 O3 1.432(4) .
S1 C20 1.760(4) .
O1 C1 1.248(5) .
O2 C2 1.245(5) .
O6 C26 1.229(5) .
O7 C26 1.295(5) .
O7 Mn1 2.256(3) 1_655
O8 C23 1.329(5) .
O8 Mn1 2.197(3) 2_675
O9 H9A 0.8504 .
O9 H9B 0.8502 .
O10 H10' 0.8500 .
N1 C1 1.324(5) .
N1 C19 1.407(5) .
N2 C2 1.317(5) .
N2 C3 1.410(6) .
N3 C9 1.277(6) .
N3 C10 1.471(6) .
N4 C13 1.283(6) .
N4 C12 1.489(6) .
C1 C2 1.530(6) .
C3 C8 1.388(7) .
C3 C4 1.394(7) .
C4 C5 1.368(7) .
C4 H4 0.9300 .
C5 C6 1.374(8) .
C5 H5 0.9300 .
C6 C7 1.366(8) .
C6 H6 0.9300 .
C7 C8 1.406(7) .
C7 H7 0.9300 .
C8 C9 1.441(7) .
C9 H9 0.9300 .
C10 C11 1.508(8) .
C10 H10A 0.9700 .
C10 H10B 0.9700 .
C11 C12 1.494(7) .
C11 H11A 0.9700 .
C11 H11B 0.9700 .
C12 H12A 0.9700 .
C12 H12B 0.9700 .
C13 C14 1.445(6) .
C13 H13 0.9300 .
C14 C15 1.400(6) .
C14 C19 1.411(6) .
C15 C16 1.375(8) .
C15 H15 0.9300 .
C16 C17 1.378(8) .
C16 H16 0.9300 .
C17 C18 1.381(7) .
C17 H17 0.9300 .
C18 C19 1.394(6) .
C18 H18 0.9300 .
C20 C21 1.378(6) .
C20 C25 1.389(6) .
C21 C22 1.401(6) .
C21 H21 0.9300 .
C22 C23 1.406(6) .
C22 C26 1.495(6) .
C23 C24 1.409(6) .
C24 C25 1.377(6) .
C24 H24 0.9300 .
C25 H25 0.9300 .

loop_
_geom_torsion_atom_site_label_1
_geom_torsion_atom_site_label_2
_geom_torsion_atom_site_label_3
_geom_torsion_atom_site_label_4
_geom_torsion
_geom_torsion_site_symmetry_1
_geom_torsion_site_symmetry_4
O3 Mn1 O1 C1 177.6(3) . .
O9 Mn1 O1 C1 -91.9(3) . .
O8 Mn1 O1 C1 80.5(3) 2_675 .
O2 Mn1 O1 C1 0.3(3) . .
O7 Mn1 O1 C1 -1.4(6) 1_455 .
Mn2 Mn1 O1 C1 64.0(3) 1_455 .
O3 Mn1 O2 C2 -7.7(7) . .
O9 Mn1 O2 C2 93.6(3) . .
O8 Mn1 O2 C2 -107.4(3) 2_675 .
O1 Mn1 O2 C2 2.3(3) . .
O7 Mn1 O2 C2 -178.1(3) 1_455 .
Mn2 Mn1 O2 C2 -142.5(3) 1_455 .
O5 S1 O3 Mn1 -162.9(5) . .
O4 S1 O3 Mn1 -33.9(6) . .
C20 S1 O3 Mn1 82.6(5) . .
O9 Mn1 O3 S1 133.6(5) . .
O8 Mn1 O3 S1 -26.6(5) 2_675 .
O2 Mn1 O3 S1 -124.8(6) . .
O1 Mn1 O3 S1 -134.4(5) . .
O7 Mn1 O3 S1 45.3(5) 1_455 .
Mn2 Mn1 O3 S1 8.1(5) 1_455 .
O8 Mn2 O7 C26 167.6(4) 2_775 .
O8 Mn2 O7 C26 -12.4(4) . .
O7 Mn2 O7 C26 114(35) 2_775 .
O10 Mn2 O7 C26 -108.9(4) 2_775 .
O10 Mn2 O7 C26 71.1(4) . .
Mn1 Mn2 O7 C26 -14.3(4) 2_675 .
Mn1 Mn2 O7 C26 165.7(4) 1_655 .
O8 Mn2 O7 Mn1 1.83(14) 2_775 1_655
O8 Mn2 O7 Mn1 -178.17(14) . 1_655
O7 Mn2 O7 Mn1 -52(35) 2_775 1_655
O10 Mn2 O7 Mn1 85.3(2) 2_775 1_655
O10 Mn2 O7 Mn1 -94.7(2) . 1_655
Mn1 Mn2 O7 Mn1 180.0 2_675 1_655
O8 Mn2 O8 C23 55(28) 2_775 .
O7 Mn2 O8 C23 -174.3(4) 2_775 .
O7 Mn2 O8 C23 5.7(4) . .
O10 Mn2 O8 C23 107.6(4) 2_775 .
O10 Mn2 O8 C23 -72.4(4) . .
Mn1 Mn2 O8 C23 -176.2(4) 2_675 .
Mn1 Mn2 O8 C23 3.8(4) 1_655 .
O8 Mn2 O8 Mn1 -129(28) 2_775 2_675
O7 Mn2 O8 Mn1 1.89(15) 2_775 2_675
O7 Mn2 O8 Mn1 -178.11(15) . 2_675
O10 Mn2 O8 Mn1 -76.2(3) 2_775 2_675
O10 Mn2 O8 Mn1 103.8(3) . 2_675
Mn1 Mn2 O8 Mn1 180.0 1_655 2_675
N2 Cu1 N1 C1 -23.0(3) . .
N4 Cu1 N1 C1 159.3(3) . .
N3 Cu1 N1 C1 30.9(8) . .
N2 Cu1 N1 C19 155.8(4) . .
N4 Cu1 N1 C19 -21.8(4) . .
N3 Cu1 N1 C19 -150.3(6) . .
N4 Cu1 N2 C2 49.8(17) . .
N1 Cu1 N2 C2 25.3(3) . .
N3 Cu1 N2 C2 -143.9(3) . .
N4 Cu1 N2 C3 -139.5(14) . .
N1 Cu1 N2 C3 -164.1(4) . .
N3 Cu1 N2 C3 26.7(4) . .
N2 Cu1 N3 C9 -15.6(5) . .
N4 Cu1 N3 C9 163.0(4) . .
N1 Cu1 N3 C9 -68.9(9) . .
N2 Cu1 N3 C10 165.4(4) . .
N4 Cu1 N3 C10 -16.0(4) . .
N1 Cu1 N3 C10 112.1(7) . .
N2 Cu1 N4 C13 -6.9(17) . .
N1 Cu1 N4 C13 17.4(4) . .
N3 Cu1 N4 C13 -173.1(4) . .
N2 Cu1 N4 C12 170.7(14) . .
N1 Cu1 N4 C12 -165.0(4) . .
N3 Cu1 N4 C12 4.5(4) . .
Mn1 O1 C1 N1 -177.9(4) . .
Mn1 O1 C1 C2 -2.4(5) . .
C19 N1 C1 O1 13.6(7) . .
Cu1 N1 C1 O1 -167.5(4) . .
C19 N1 C1 C2 -162.0(4) . .
Cu1 N1 C1 C2 16.9(4) . .
Mn1 O2 C2 N2 172.4(4) . .
Mn1 O2 C2 C1 -4.3(5) . .
C3 N2 C2 O2 -10.7(7) . .
Cu1 N2 C2 O2 160.7(4) . .
C3 N2 C2 C1 166.1(4) . .
Cu1 N2 C2 C1 -22.5(4) . .
O1 C1 C2 O2 4.6(6) . .
N1 C1 C2 O2 -179.2(4) . .
O1 C1 C2 N2 -172.6(4) . .
N1 C1 C2 N2 3.6(5) . .
C2 N2 C3 C8 146.8(5) . .
Cu1 N2 C3 C8 -23.1(6) . .
C2 N2 C3 C4 -36.3(7) . .
Cu1 N2 C3 C4 153.8(4) . .
C8 C3 C4 C5 -3.4(8) . .
N2 C3 C4 C5 179.7(5) . .
C3 C4 C5 C6 0.9(9) . .
C4 C5 C6 C7 1.9(9) . .
C5 C6 C7 C8 -2.2(9) . .
C4 C3 C8 C7 3.1(7) . .
N2 C3 C8 C7 -179.9(5) . .
C4 C3 C8 C9 -176.8(5) . .
N2 C3 C8 C9 0.2(7) . .
C6 C7 C8 C3 -0.3(8) . .
C6 C7 C8 C9 179.6(5) . .
C10 N3 C9 C8 -179.7(5) . .
Cu1 N3 C9 C8 1.3(8) . .
C3 C8 C9 N3 11.1(9) . .
C7 C8 C9 N3 -168.8(6) . .
C9 N3 C10 C11 -128.6(5) . .
Cu1 N3 C10 C11 50.5(6) . .
N3 C10 C11 C12 -77.8(6) . .
C13 N4 C12 C11 150.5(4) . .
Cu1 N4 C12 C11 -27.3(6) . .
C10 C11 C12 N4 63.9(6) . .
C12 N4 C13 C14 174.8(5) . .
Cu1 N4 C13 C14 -7.3(7) . .
N4 C13 C14 C15 173.0(5) . .
N4 C13 C14 C19 -7.6(8) . .
C19 C14 C15 C16 2.9(8) . .
C13 C14 C15 C16 -177.6(5) . .
C14 C15 C16 C17 -1.5(9) . .
C15 C16 C17 C18 -0.7(9) . .
C16 C17 C18 C19 1.4(8) . .
C17 C18 C19 N1 174.4(5) . .
C17 C18 C19 C14 0.0(7) . .
C1 N1 C19 C18 18.8(6) . .
Cu1 N1 C19 C18 -159.9(4) . .
C1 N1 C19 C14 -166.9(4) . .
Cu1 N1 C19 C14 14.4(6) . .
C15 C14 C19 C18 -2.2(7) . .
C13 C14 C19 C18 178.4(4) . .
C15 C14 C19 N1 -176.8(4) . .
C13 C14 C19 N1 3.8(7) . .
O5 S1 C20 C21 -43.7(5) . .
O4 S1 C20 C21 -166.8(4) . .
O3 S1 C20 C21 73.5(4) . .
O5 S1 C20 C25 136.3(5) . .
O4 S1 C20 C25 13.2(5) . .
O3 S1 C20 C25 -106.5(4) . .
C25 C20 C21 C22 -1.5(6) . .
S1 C20 C21 C22 178.6(3) . .
C20 C21 C22 C23 0.4(6) . .
C20 C21 C22 C26 -179.3(4) . .
Mn2 O8 C23 C22 -0.9(6) . .
Mn1 O8 C23 C22 -176.0(3) 2_675 .
Mn2 O8 C23 C24 177.7(3) . .
Mn1 O8 C23 C24 2.6(6) 2_675 .
C21 C22 C23 O8 179.5(4) . .
C26 C22 C23 O8 -0.9(7) . .
C21 C22 C23 C24 0.8(6) . .
C26 C22 C23 C24 -179.5(4) . .
O8 C23 C24 C25 -179.7(4) . .
C22 C23 C24 C25 -0.9(7) . .
C23 C24 C25 C20 -0.2(7) . .
C21 C20 C25 C24 1.4(6) . .
S1 C20 C25 C24 -178.7(3) . .
Mn2 O7 C26 O6 -168.0(3) . .
Mn1 O7 C26 O6 -6.2(6) 1_655 .
Mn2 O7 C26 C22 13.4(6) . .
Mn1 O7 C26 C22 175.2(3) 1_655 .
C21 C22 C26 O6 -4.5(6) . .
C23 C22 C26 O6 175.8(4) . .
C21 C22 C26 O7 174.1(4) . .
C23 C22 C26 O7 -5.6(7) . .
